data_4337488
loop_
_publ_author_name
'Samarasekere, Pradeep'
'Wang, Xiqu'
'Jacobson, Allan J.'
'Tapp, Joshua'
'M\"oller, Angela'

_publ_section_title
;
 Synthesis, crystal structures, magnetic, and thermal properties of
 divalent metal formate-formamide layered compounds.
;
_journal_issue 1
_journal_name_full 'Inorganic chemistry'
_journal_page_first 244
_journal_page_last 256
_journal_paper_doi 10.1021/ic402200v
_journal_volume 53
_journal_year 2014
_chemical_formula_sum 'C4 H8 N2 Ni O6'
_chemical_formula_weight 238.83
_chemical_name_systematic
;
 ?
;
_space_group_IT_number 15
_symmetry_cell_setting monoclinic
_symmetry_space_group_name_Hall '-C 2yc'
_symmetry_space_group_name_H-M 'C 1 2/c 1'
_atom_sites_solution_hydrogens geom
_atom_sites_solution_primary direct
_atom_sites_solution_secondary difmap
_audit_creation_method SHELXL-97
_cell_angle_alpha 90.00
_cell_angle_beta 92.646(2)
_cell_angle_gamma 90.00
_cell_formula_units_Z 4
_cell_length_a 12.7638(19)
_cell_length_b 8.2459(12)
_cell_length_c 8.1902(12)
_cell_measurement_temperature 298(2)
_cell_volume 861.1(2)
_computing_structure_refinement 'SHELXL-97 (Sheldrick, 1997)'
_diffrn_ambient_temperature 298(2)
_diffrn_measured_fraction_theta_full 0.987
_diffrn_measured_fraction_theta_max 0.922
_diffrn_measurement_device_type 'Bruker ApexII'
_diffrn_measurement_method 'narrow frame'
_diffrn_radiation_monochromator graphite
_diffrn_radiation_source 'fine-focus sealed tube'
_diffrn_radiation_type MoK\a
_diffrn_radiation_wavelength 0.71073
_diffrn_reflns_av_R_equivalents 0.0225
_diffrn_reflns_av_sigmaI/netI 0.0173
_diffrn_reflns_limit_h_max 14
_diffrn_reflns_limit_h_min -16
_diffrn_reflns_limit_k_max 11
_diffrn_reflns_limit_k_min -6
_diffrn_reflns_limit_l_max 10
_diffrn_reflns_limit_l_min -10
_diffrn_reflns_number 2476
_diffrn_reflns_theta_full 25.50
_diffrn_reflns_theta_max 28.35
_diffrn_reflns_theta_min 2.94
_exptl_absorpt_coefficient_mu 2.255
_exptl_absorpt_correction_T_max 0.5510
_exptl_absorpt_correction_T_min 0.4657
_exptl_absorpt_correction_type psi-scan
_exptl_absorpt_process_details 'Bruker XPREP 2008/2'
_exptl_crystal_colour Green
_exptl_crystal_density_diffrn 1.842
_exptl_crystal_density_method 'not measured'
_exptl_crystal_description 'Square pyramid'
_exptl_crystal_F_000 488
_exptl_crystal_size_max 0.40
_exptl_crystal_size_mid 0.30
_exptl_crystal_size_min 0.30
_refine_diff_density_max 0.578
_refine_diff_density_min -0.632
_refine_diff_density_rms 0.075
_refine_ls_extinction_method none
_refine_ls_goodness_of_fit_ref 1.064
_refine_ls_hydrogen_treatment mixed
_refine_ls_matrix_type full
_refine_ls_number_parameters 75
_refine_ls_number_reflns 992
_refine_ls_number_restraints 0
_refine_ls_restrained_S_all 1.064
_refine_ls_R_factor_all 0.0304
_refine_ls_R_factor_gt 0.0294
_refine_ls_shift/su_max 0.000
_refine_ls_shift/su_mean 0.000
_refine_ls_structure_factor_coef Fsqd
_refine_ls_weighting_details 'calc w=1/[\s^2^(Fo^2^)+(0.0441P)^2^+1.2911P] where P=(Fo^2^+2Fc^2^)/3'
_refine_ls_weighting_scheme calc
_refine_ls_wR_factor_gt 0.0758
_refine_ls_wR_factor_ref 0.0767
_reflns_number_gt 936
_reflns_number_total 992
_reflns_threshold_expression >2sigma(I)
_cod_data_source_file ic402200v_si_002.cif
_cod_data_source_block 2Ni
_cod_depositor_comments
;
The following automatic conversions were performed:

'_symmetry_cell_setting' value 'Monoclinic' changed to 'monoclinic'
according to
/usr/data/users/saulius/automatic-downloads/current/ACS/lib/dictionaries/cif_core.dic
dictionary named 'cif_core.dic' version 2.4.2 from 2011-04-26.

Automatic conversion script
Id: cif_fix_values 2281 2013-09-26 08:29:07Z andrius 
;
_cod_original_sg_symbol_H-M C2/c
_cod_database_code 4337488

loop_
_symmetry_equiv_pos_as_xyz
'x, y, z'
'-x, y, -z+1/2'
'x+1/2, y+1/2, z'
'-x+1/2, y+1/2, -z+1/2'
'-x, -y, -z'
'x, -y, z-1/2'
'-x+1/2, -y+1/2, -z'
'x+1/2, -y+1/2, z-1/2'

loop_
_atom_site_label
_atom_site_type_symbol
_atom_site_fract_x
_atom_site_fract_y
_atom_site_fract_z
_atom_site_U_iso_or_equiv
_atom_site_adp_type
_atom_site_occupancy
_atom_site_symmetry_multiplicity
_atom_site_calc_flag
_atom_site_refinement_flags
Ni1 Ni 0.2500 0.7500 0.0000 0.02220(15) Uani 1 2 d S
O2 O 0.29335(12) 0.52615(17) 0.09003(17) 0.0336(3) Uani 1 1 d .
O1 O 0.40298(12) 0.8335(2) 0.0361(2) 0.0475(4) Uani 1 1 d .
C1 C 0.4790(3) 0.7540(4) -0.0056(5) 0.0560(8) Uani 1 1 d .
C2 C 0.26395(17) 0.4688(3) 0.2202(2) 0.0287(4) Uani 1 1 d .
O3 O 0.28801(12) 0.33162(16) 0.27409(16) 0.0305(3) Uani 1 1 d .
N1 N 0.5723(3) 0.7854(7) -0.0016(8) 0.125(3) Uani 0.840(8) 1 d P
N2 N 0.5014(14) 0.635(2) -0.023(3) 0.086(8) Uani 0.160(8) 1 d P
H2 H 0.219(2) 0.525(4) 0.281(4) 0.048(8) Uiso 1 1 d .

loop_
_atom_site_aniso_label
_atom_site_aniso_U_11
_atom_site_aniso_U_22
_atom_site_aniso_U_33
_atom_site_aniso_U_23
_atom_site_aniso_U_13
_atom_site_aniso_U_12
Ni1 0.0294(2) 0.0174(2) 0.0202(2) -0.00018(10) 0.00539(13) 0.00015(10)
O2 0.0490(9) 0.0249(7) 0.0277(7) 0.0061(5) 0.0108(6) 0.0065(6)
O1 0.0303(8) 0.0437(10) 0.0693(11) -0.0186(8) 0.0103(7) -0.0044(7)
C1 0.0448(16) 0.063(2) 0.0613(19) -0.0040(12) 0.0103(14) 0.0073(12)
C2 0.0379(10) 0.0231(8) 0.0257(8) 0.0007(7) 0.0073(7) 0.0035(7)
O3 0.0450(8) 0.0223(6) 0.0247(6) 0.0033(5) 0.0085(5) 0.0032(6)
N1 0.0355(18) 0.134(4) 0.207(7) -0.118(4) 0.026(3) -0.010(2)
N2 0.065(11) 0.041(10) 0.16(2) -0.039(11) 0.046(11) 0.009(8)

loop_
_atom_type_symbol
_atom_type_description
_atom_type_scat_dispersion_real
_atom_type_scat_dispersion_imag
_atom_type_scat_source
C C 0.0033 0.0016 'International Tables Vol C Tables 4.2.6.8 and 6.1.1.4'
N N 0.0061 0.0033 'International Tables Vol C Tables 4.2.6.8 and 6.1.1.4'
O O 0.0106 0.0060 'International Tables Vol C Tables 4.2.6.8 and 6.1.1.4'
Ni Ni 0.3393 1.1124 'International Tables Vol C Tables 4.2.6.8 and 6.1.1.4'
H H 0.0000 0.0000 'International Tables Vol C Tables 4.2.6.8 and 6.1.1.4'

loop_
_geom_angle_atom_site_label_1
_geom_angle_atom_site_label_2
_geom_angle_atom_site_label_3
_geom_angle
_geom_angle_site_symmetry_1
_geom_angle_site_symmetry_3
O3 Ni1 O3 180.0 6_565 4
O3 Ni1 O2 92.41(6) 6_565 7_565
O3 Ni1 O2 87.59(6) 4 7_565
O3 Ni1 O2 87.59(6) 6_565 .
O3 Ni1 O2 92.41(6) 4 .
O2 Ni1 O2 180.0 7_565 .
O3 Ni1 O1 91.31(7) 6_565 7_565
O3 Ni1 O1 88.69(7) 4 7_565
O2 Ni1 O1 90.62(7) 7_565 7_565
O2 Ni1 O1 89.38(7) . 7_565
O3 Ni1 O1 88.69(7) 6_565 .
O3 Ni1 O1 91.31(7) 4 .
O2 Ni1 O1 89.38(7) 7_565 .
O2 Ni1 O1 90.62(7) . .
O1 Ni1 O1 180.00(11) 7_565 .
C2 O2 Ni1 124.33(13) . .
C1 O1 Ni1 122.07(19) . .
N2 C1 N1 86.0(11) . .
N2 C1 O1 140.2(11) . .
N1 C1 O1 131.4(3) . .
O2 C2 O3 124.78(19) . .
C2 O3 Ni1 123.56(13) . 4_545
C1 N1 N2 41.9(6) . .
C1 N2 N1 52.1(8) . .

loop_
_geom_bond_atom_site_label_1
_geom_bond_atom_site_label_2
_geom_bond_distance
_geom_bond_site_symmetry_2
Ni1 O3 2.0481(13) 6_565
Ni1 O3 2.0481(13) 4
Ni1 O2 2.0541(14) 7_565
Ni1 O2 2.0541(14) .
Ni1 O1 2.0787(16) 7_565
Ni1 O1 2.0787(16) .
O2 C2 1.240(2) .
O1 C1 1.233(4) .
C1 N2 1.032(15) .
C1 N1 1.218(5) .
C2 O3 1.247(2) .
O3 Ni1 2.0481(13) 4_545
N1 N2 1.540(18) .
